data_4034104
loop_
_publ_author_name
'Veltri, Lucia'
'Amuso, Roberta'
'Cuocci, Corrado'
'Vitale, Paola'
'Gabriele, Bartolo'

_publ_section_title
;
 Palladium-Catalyzed Cyclocarbonylation Approach to Thiadiazafluorenones:
 A Correction.
;
_journal_issue 13
_journal_name_full 'The Journal of organic chemistry'
_journal_page_first 8743
_journal_page_last 8749
_journal_paper_doi 10.1021/acs.joc.9b01043
_journal_volume 84
_journal_year 2019
_chemical_formula_moiety 'C13 H12 N2 O S'
_chemical_formula_sum 'C13 H12 N2 O S'
_chemical_formula_weight 244.317
_chemical_melting_point 406
_chemical_name_systematic 3-Ethyl-2-methyl-1-thia-4a,9-diazafluoren-4-one
_space_group_IT_number 14
_space_group_name_Hall '-P 2ybc'
_space_group_name_H-M_alt 'P 1 21/c 1'
_symmetry_cell_setting monoclinic
_symmetry_Int_Tables_number 14
_symmetry_space_group_name_Hall '-P 2ybc'
_symmetry_space_group_name_H-M 'P 1 21/c 1'
_audit_creation_method Expo2014
_audit_update_record
;
2019-02-22 deposited with the CCDC.	2019-04-16 downloaded from the CCDC.
;
_cell_angle_alpha 90.000
_cell_angle_beta 90.170(3)
_cell_angle_gamma 90.000
_cell_formula_units_Z 8
_cell_length_a 7.4456(4)
_cell_length_b 18.9043(12)
_cell_length_c 17.1999(10)
_cell_measurement_temperature 293
_cell_volume 2420.9(2)
_diffrn_ambient_temperature 293
_diffrn_measurement_device_type 'Empyrean, Malvern Panalytical'
_diffrn_radiation_type 'Cu K\a~1~'
_diffrn_radiation_wavelength 1.540593
_exptl_absorpt_coefficient_mu 2.241
_exptl_crystal_colour brown
_exptl_crystal_density_diffrn 1.341
_exptl_crystal_density_method 'not measured'
_pd_meas_2theta_range_max 59.980
_pd_meas_2theta_range_min 5.016
_pd_proc_ls_prof_R_factor 0.03563
_pd_proc_ls_prof_wR_expected 0.04903
_pd_proc_ls_prof_wR_factor 0.04834
_pd_proc_number_of_points 2115
_refine_ls_goodness_of_fit_all 0.98590
_refine_ls_number_parameters 156
_refine_ls_number_reflns 693
_refine_ls_number_restraints 0
_refine_ls_R_factor_gt 0.08488
_refine_ls_R_I_factor 0.06324
_refine_ls_wR_factor_gt 0.08488
_reflns_d_resolution_high 12.722
_reflns_d_resolution_low 1.542
_reflns_limit_h_max 4
_reflns_limit_h_min 0
_reflns_limit_k_max 12
_reflns_limit_k_min 0
_reflns_limit_l_max 11
_reflns_limit_l_min -10
_reflns_number_total 693
_cod_data_source_file jo9b01043_si_001.cif
_cod_data_source_block global
_cod_database_code 4034104

loop_
_symmetry_equiv_pos_site_id
_symmetry_equiv_pos_as_xyz
1 'x, y, z'
2 '-x, y+1/2, -z+1/2'
3 '-x, -y, -z'
4 'x, -y+1/2, z+1/2'

loop_
_atom_site_type_symbol
_atom_site_label
_atom_site_fract_x
_atom_site_fract_y
_atom_site_fract_z
_atom_site_U_iso_or_equiv
_atom_site_occupancy
_atom_site_adp_type
C C1 0.223(12) 0.467(6) 0.521(7) 0.030(3) 1.0000 Uiso
C C2 0.281(14) 0.443(6) 0.447(8) 0.030(3) 1.0000 Uiso
C C3 0.153(9) 0.427(6) 0.580(4) 0.030(3) 1.0000 Uiso
H H3 0.117(9) 0.444(6) 0.628(4) 0.036(14) 1.0000 Uiso
C C4 0.260(8) 0.370(6) 0.437(4) 0.030(3) 1.0000 Uiso
H H4 0.296(8) 0.352(6) 0.389(4) 0.036(15) 1.0000 Uiso
C C5 0.144(9) 0.353(4) 0.567(5) 0.030(3) 1.0000 Uiso
H H5 0.102(9) 0.322(4) 0.605(5) 0.036(14) 1.0000 Uiso
C C6 0.202(10) 0.325(4) 0.495(6) 0.030(3) 1.0000 Uiso
H H6 0.194(10) 0.277(4) 0.486(6) 0.036(14) 1.0000 Uiso
N N1 0.245(10) 0.541(5) 0.524(5) 0.026(6) 1.0000 Uiso
C C7 0.310(11) 0.555(4) 0.448(8) 0.030(3) 1.0000 Uiso
N N2 0.332(8) 0.500(6) 0.402(3) 0.026(6) 1.0000 Uiso
C C8 0.203(13) 0.595(5) 0.576(5) 0.030(3) 1.0000 Uiso
C C9 0.253(12) 0.669(5) 0.563(5) 0.030(3) 1.0000 Uiso
S S1 0.3661(11) 0.6388(4) 0.4157(4) 0.041(4) 1.0000 Uiso
C C10 0.314(11) 0.695(3) 0.494(4) 0.030(3) 1.0000 Uiso
O O1 0.152(7) 0.572(3) 0.641(3) 0.050(11) 1.0000 Uiso
C C11 0.186(8) 0.716(3) 0.627(3) 0.030(3) 1.0000 Uiso
H H11 0.138(8) 0.761(3) 0.606(3) 0.036(15) 1.0000 Uiso
H H11A 0.093(8) 0.693(3) 0.658(3) 0.036(15) 1.0000 Uiso
C C12 0.348(7) 0.770(3) 0.478(3) 0.030(3) 1.0000 Uiso
H H12 0.254(7) 0.798(3) 0.502(3) 0.036(13) 1.0000 Uiso
H H12A 0.349(7) 0.778(3) 0.422(3) 0.036(13) 1.0000 Uiso
H H12B 0.464(7) 0.783(3) 0.500(3) 0.036(13) 1.0000 Uiso
C C13 0.346(6) 0.733(3) 0.680(2) 0.030(3) 1.0000 Uiso
H H13 0.394(6) 0.689(3) 0.701(2) 0.036(12) 1.0000 Uiso
H H13A 0.308(6) 0.764(3) 0.721(2) 0.036(12) 1.0000 Uiso
H H13B 0.438(6) 0.756(3) 0.649(2) 0.036(12) 1.0000 Uiso
C C14 0.294(11) 0.056(7) 0.400(6) 0.030(3) 1.0000 Uiso
C C15 0.335(12) -0.017(8) 0.378(6) 0.030(3) 1.0000 Uiso
C C16 0.290(9) 0.118(3) 0.357(6) 0.030(3) 1.0000 Uiso
H H16 0.256(9) 0.162(3) 0.377(6) 0.036(15) 1.0000 Uiso
C C17 0.395(9) -0.018(4) 0.299(6) 0.030(3) 1.0000 Uiso
H H17 0.428(9) -0.061(4) 0.279(6) 0.036(15) 1.0000 Uiso
C C18 0.356(10) 0.106(4) 0.280(4) 0.030(3) 1.0000 Uiso
H H18 0.360(10) 0.146(4) 0.248(4) 0.036(15) 1.0000 Uiso
C C19 0.400(9) 0.039(5) 0.253(4) 0.030(3) 1.0000 Uiso
H H19 0.436(9) 0.036(5) 0.201(4) 0.036(17) 1.0000 Uiso
N N3 0.239(8) 0.051(6) 0.482(5) 0.026(6) 1.0000 Uiso
C C20 0.2640(100) -0.021(8) 0.497(5) 0.030(3) 1.0000 Uiso
N N4 0.325(9) -0.063(3) 0.439(6) 0.026(6) 1.0000 Uiso
C C21 0.174(12) 0.095(4) 0.542(6) 0.030(3) 1.0000 Uiso
C C22 0.126(10) 0.069(5) 0.618(4) 0.030(3) 1.0000 Uiso
S S2 0.2299(10) -0.0656(4) 0.5870(4) 0.042(4) 1.0000 Uiso
C C23 0.154(10) 0.002(5) 0.643(4) 0.030(3) 1.0000 Uiso
O O2 0.160(6) 0.157(2) 0.511(3) 0.025(10) 1.0000 Uiso
C C24 0.057(6) 0.129(3) 0.665(4) 0.030(3) 1.0000 Uiso
H H24 -0.024(6) 0.158(3) 0.633(4) 0.036(16) 1.0000 Uiso
H H24A -0.009(6) 0.108(3) 0.708(4) 0.036(16) 1.0000 Uiso
C C25 0.100(8) -0.019(3) 0.722(3) 0.030(3) 1.0000 Uiso
H H25 0.127(8) 0.019(3) 0.758(3) 0.036(15) 1.0000 Uiso
H H25A 0.169(8) -0.060(3) 0.736(3) 0.036(15) 1.0000 Uiso
H H25B -0.027(8) -0.029(3) 0.724(3) 0.036(15) 1.0000 Uiso
C C26 0.210(6) 0.178(3) 0.698(2) 0.030(3) 1.0000 Uiso
H H26 0.290(6) 0.150(3) 0.729(2) 0.036(13) 1.0000 Uiso
H H26A 0.159(6) 0.216(3) 0.730(2) 0.036(13) 1.0000 Uiso
H H26B 0.275(6) 0.199(3) 0.655(2) 0.036(13) 1.0000 Uiso

loop_
_atom_type_symbol
_atom_type_description
_atom_type_scat_source
H Hydrogen 'International Tables Vol C Tables 4.2.6.8 and 6.1.1.4'
C Carbon 'International Tables Vol C Tables 4.2.6.8 and 6.1.1.4'
N Nitrogen 'International Tables Vol C Tables 4.2.6.8 and 6.1.1.4'
O Oxygen 'International Tables Vol C Tables 4.2.6.8 and 6.1.1.4'
S Sulphur 'International Tables Vol C Tables 4.2.6.8 and 6.1.1.4'

loop_
_geom_angle_atom_site_label_1
_geom_angle_atom_site_label_2
_geom_angle_atom_site_label_3
_geom_angle
C2 C1 C3 127(10)
C2 C1 N1 108(9)
C1 C2 C4 113(10)
C1 C2 N2 110(10)
C3 C1 N1 125(10)
C1 C3 H3 125(10)
C1 C3 C5 117(8)
C1 N1 C7 101(8)
C1 N1 C8 136(9)
C4 C2 N2 137(10)
C2 C4 H4 116(10)
C2 C4 C6 124(8)
C2 N2 C7 103(8)
H3 C3 C5 119(9)
C3 C5 H5 122(9)
C3 C5 C6 120(7)
H4 C4 C6 120(9)
C4 C6 C5 120(7)
C4 C6 H6 120(9)
H5 C5 C6 118(9)
C5 C6 H6 120(9)
C7 N1 C8 123(8)
N1 C7 N2 118(9)
N1 C7 S1 123(7)
N1 C8 C9 123(8)
N1 C8 O1 112(8)
N2 C7 S1 119(7)
C7 S1 C10 105(4)
C9 C8 O1 124(8)
C8 C9 C10 125(8)
C8 C9 C11 111(7)
C10 C9 C11 123(7)
C9 C10 S1 121(6)
C9 C10 C12 125(7)
C9 C11 H11 110(7)
C9 C11 H11A 111(7)
C9 C11 C13 107(5)
S1 C10 C12 113(5)
C10 C12 H12 108(6)
C10 C12 H12A 111(6)
C10 C12 H12B 109(6)
H11 C11 H11A 109(7)
H11 C11 C13 110(6)
H11A C11 C13 109(6)
C11 C13 H13 110(5)
C11 C13 H13A 109(5)
C11 C13 H13B 109(5)
H12 C12 H12A 109(7)
H12 C12 H12B 110(7)
H12A C12 H12B 109(7)
H13 C13 H13A 109(6)
H13 C13 H13B 109(6)
H13A C13 H13B 109(6)
C15 C14 C16 132(10)
C15 C14 N3 104(9)
C14 C15 C17 108(9)
C14 C15 N4 113(10)
C16 C14 N3 124(9)
C14 C16 H16 125(10)
C14 C16 C18 111(8)
C14 N3 C20 101(8)
C14 N3 C21 140(9)
C17 C15 N4 139(10)
C15 C17 H17 116(10)
C15 C17 C19 125(9)
C15 N4 C20 103(8)
H16 C16 C18 124(9)
C16 C18 H18 116(9)
C16 C18 C19 122(7)
H17 C17 C19 119(10)
C17 C19 C18 121(8)
C17 C19 H19 122(10)
H18 C18 C19 121(9)
C18 C19 H19 117(9)
C20 N3 C21 119(8)
N3 C20 N4 119(9)
N3 C20 S2 127(8)
N3 C21 C22 124(8)
N3 C21 O2 105(7)
N4 C20 S2 114(7)
C20 S2 C23 100(4)
C22 C21 O2 131(8)
C21 C22 C23 124(8)
C21 C22 C24 109(7)
C23 C22 C24 127(7)
C22 C23 S2 125(6)
C22 C23 C25 120(7)
C22 C24 H24 110(7)
C22 C24 H24A 107(6)
C22 C24 C26 114(5)
S2 C23 C25 114(5)
C23 C25 H25 110(6)
C23 C25 H25A 108(6)
C23 C25 H25B 111(6)
H24 C24 H24A 109(7)
H24 C24 C26 108(6)
H24A C24 C26 109(6)
C24 C26 H26 109(5)
C24 C26 H26A 111(5)
C24 C26 H26B 109(5)
H25 C25 H25A 110(7)
H25 C25 H25B 109(7)
H25A C25 H25B 109(7)
H26 C26 H26A 109(6)
H26 C26 H26B 109(6)
H26A C26 H26B 110(6)

loop_
_geom_bond_atom_site_label_1
_geom_bond_atom_site_label_2
_geom_bond_distance
C1 C2 1.43(18)
C1 C3 1.37(14)
C1 N1 1.41(15)
C2 C4 1.40(15)
C2 N2 1.38(15)
C3 H3 0.93(11)
C3 C5 1.40(13)
C4 H4 0.93(10)
C4 C6 1.38(12)
C5 H5 0.93(11)
C5 C6 1.42(12)
C6 H6 0.93(10)
N1 C7 1.42(15)
N1 C8 1.39(13)
C7 N2 1.32(14)
C7 S1 1.74(9)
C8 C9 1.47(13)
C8 O1 1.26(10)
C9 C10 1.35(11)
C9 C11 1.51(10)
S1 C10 1.77(7)
C10 C12 1.45(8)
C11 H11 0.98(9)
C11 H11A 0.98(8)
C11 C13 1.52(7)
C12 H12 0.97(8)
C12 H12A 0.97(8)
C12 H12B 0.97(8)
C13 H13 0.97(7)
C13 H13A 0.97(7)
C13 H13B 0.97(6)
C14 C15 1.5(2)
C14 C16 1.38(15)
C14 N3 1.48(13)
C15 C17 1.43(15)
C15 N4 1.36(15)
C16 H16 0.93(10)
C16 C18 1.43(12)
C17 H17 0.93(11)
C17 C19 1.34(13)
C18 H18 0.93(11)
C18 C19 1.39(12)
C19 H19 0.93(9)
N3 C20 1.41(18)
N3 C21 1.40(13)
C20 N4 1.35(13)
C20 S2 1.78(10)
C21 C22 1.44(13)
C21 O2 1.29(9)
C22 C23 1.35(12)
C22 C24 1.48(10)
S2 C23 1.70(8)
C23 C25 1.48(9)
C24 H24 0.98(8)
C24 H24A 0.98(8)
C24 C26 1.57(7)
C25 H25 0.97(7)
C25 H25A 0.97(8)
C25 H25B 0.97(8)
C26 H26 0.97(6)
C26 H26A 0.97(7)
C26 H26B 0.97(6)

loop_
_geom_torsion_atom_site_label_1
_geom_torsion_atom_site_label_2
_geom_torsion_atom_site_label_3
_geom_torsion_atom_site_label_4
_geom_torsion
C3 C1 C2 C4 0(17)
C3 C1 C2 N2 176(10)
N1 C1 C2 C4 -178(9)
N1 C1 C2 N2 -2(13)
C2 C1 C3 H3 180(13)
C2 C1 C3 C5 3(16)
N1 C1 C3 H3 -3(18)
N1 C1 C3 C5 -179(9)
C2 C1 N1 C7 2(11)
C2 C1 N1 C8 174(11)
C3 C1 N1 C7 -176(10)
C3 C1 N1 C8 -4(19)
C1 C2 C4 H4 180(11)
C1 C2 C4 C6 -4(15)
N2 C2 C4 H4 5(20)
N2 C2 C4 C6 -179(12)
C1 C2 N2 C7 1(12)
C4 C2 N2 C7 176(13)
C1 C3 C5 H5 178(11)
C1 C3 C5 C6 -2(12)
H3 C3 C5 H5 1(16)
H3 C3 C5 C6 -179(10)
C2 C4 C6 C5 6(14)
C2 C4 C6 H6 -178(11)
H4 C4 C6 C5 -179(9)
H4 C4 C6 H6 -2(16)
C3 C5 C6 C4 -2(12)
C3 C5 C6 H6 -178(10)
H5 C5 C6 C4 178(9)
H5 C5 C6 H6 2(15)
C1 N1 C7 N2 -1(12)
C1 N1 C7 S1 -179(8)
C8 N1 C7 N2 -175(9)
C8 N1 C7 S1 7(14)
C1 N1 C8 C9 177(11)
C1 N1 C8 O1 10(16)
C7 N1 C8 C9 -12(14)
C7 N1 C8 O1 -178(9)
N1 C7 N2 C2 0(12)
S1 C7 N2 C2 178(8)
N1 C7 S1 C10 -3(10)
N2 C7 S1 C10 179(8)
N1 C8 C9 C10 13(14)
N1 C8 C9 C11 178(8)
O1 C8 C9 C10 178(8)
O1 C8 C9 C11 -16(12)
C8 C9 C10 S1 -8(12)
C8 C9 C10 C12 174(8)
C11 C9 C10 S1 -173(6)
C11 C9 C10 C12 10(12)
C8 C9 C11 H11 -138(8)
C8 C9 C11 H11A -17(10)
C8 C9 C11 C13 103(7)
C10 C9 C11 H11 28(11)
C10 C9 C11 H11A 149(8)
C10 C9 C11 C13 -91(9)
C7 S1 C10 C9 3(8)
C7 S1 C10 C12 -179(6)
C9 C10 C12 H12 -40(10)
C9 C10 C12 H12A -160(8)
C9 C10 C12 H12B 79(10)
S1 C10 C12 H12 142(6)
S1 C10 C12 H12A 23(8)
S1 C10 C12 H12B -98(7)
C9 C11 C13 H13 -61(7)
C9 C11 C13 H13A 179(6)
C9 C11 C13 H13B 59(7)
H11 C11 C13 H13 180(6)
H11 C11 C13 H13A 60(8)
H11 C11 C13 H13B -60(8)
H11A C11 C13 H13 60(8)
H11A C11 C13 H13A -60(8)
H11A C11 C13 H13B 180(6)
C16 C14 C15 C17 6(17)
C16 C14 C15 N4 180(11)
N3 C14 C15 C17 -179(9)
N3 C14 C15 N4 -5(12)
C15 C14 C16 H16 177(13)
C15 C14 C16 C18 -8(16)
N3 C14 C16 H16 3(17)
N3 C14 C16 C18 178(9)
C15 C14 N3 C20 3(11)
C15 C14 N3 C21 -176(12)
C16 C14 N3 C20 178(10)
C16 C14 N3 C21 -1(19)
C14 C15 C17 H17 178(11)
C14 C15 C17 C19 -4(14)
N4 C15 C17 H17 7(20)
N4 C15 C17 C19 -175(12)
C14 C15 N4 C20 5(12)
C17 C15 N4 C20 175(14)
C14 C16 C18 H18 -179(10)
C14 C16 C18 C19 7(12)
H16 C16 C18 H18 -3(15)
H16 C16 C18 C19 -178(10)
C15 C17 C19 C18 4(14)
C15 C17 C19 H19 -178(11)
H17 C17 C19 C18 -178(10)
H17 C17 C19 H19 0(16)
C16 C18 C19 C17 -6(13)
C16 C18 C19 H19 177(10)
H18 C18 C19 C17 180(10)
H18 C18 C19 H19 2(15)
C14 N3 C20 N4 0(12)
C14 N3 C20 S2 178(9)
C21 N3 C20 N4 179(9)
C21 N3 C20 S2 -2(14)
C14 N3 C21 C22 177(12)
C14 N3 C21 O2 1(16)
C20 N3 C21 C22 -2(14)
C20 N3 C21 O2 -178(9)
N3 C20 N4 C15 -3(12)
S2 C20 N4 C15 179(7)
N3 C20 S2 C23 2(10)
N4 C20 S2 C23 -180(8)
N3 C21 C22 C23 7(14)
N3 C21 C22 C24 -178(8)
O2 C21 C22 C23 -178(9)
O2 C21 C22 C24 -3(13)
C21 C22 C23 S2 -7(13)
C21 C22 C23 C25 180(8)
C24 C22 C23 S2 179(6)
C24 C22 C23 C25 6(12)
C21 C22 C24 H24 44(9)
C21 C22 C24 H24A 162(8)
C21 C22 C24 C26 -78(8)
C23 C22 C24 H24 -142(9)
C23 C22 C24 H24A -23(11)
C23 C22 C24 C26 97(9)
C20 S2 C23 C22 2(9)
C20 S2 C23 C25 176(7)
C22 C23 C25 H25 -40(10)
C22 C23 C25 H25A -159(8)
C22 C23 C25 H25B 81(9)
S2 C23 C25 H25 146(6)
S2 C23 C25 H25A 27(8)
S2 C23 C25 H25B -93(7)
C22 C24 C26 H26 -57(7)
C22 C24 C26 H26A -178(6)
C22 C24 C26 H26B 62(7)
H24 C24 C26 H26 180(6)
H24 C24 C26 H26A 59(8)
H24 C24 C26 H26B -61(7)
H24A C24 C26 H26 61(7)
H24A C24 C26 H26A -59(8)
H24A C24 C26 H26B 180(6)
